data_7712119
loop_
_publ_author_name
'Alharbi, Mashael M.'
'van Ingen, Yara'
'Roldan, Alberto'
'Kaehler, Tanja'
'Melen, Rebecca L.'

_publ_section_title
;
 Synthesis and lewis acidity of fluorinated triaryl borates.
;
_journal_issue 6
_journal_name_full 'Dalton transactions (Cambridge, England : 2003)'
_journal_page_first 1820
_journal_page_last 1825
_journal_paper_doi 10.1039/d2dt04095f
_journal_volume 52
_journal_year 2023
_chemical_formula_moiety 'C18 H12 B F3 O3'
_chemical_formula_sum 'C18 H12 B F3 O3'
_chemical_formula_weight 344.09
_space_group_crystal_system triclinic
_space_group_IT_number 2
_space_group_name_Hall '-P 1'
_space_group_name_H-M_alt 'P -1'
_atom_sites_solution_hydrogens geom
_atom_sites_solution_primary direct
_atom_sites_solution_secondary difmap
_audit_creation_method SHELXL-2019/2
_audit_update_record
;
2022-09-21 deposited with the CCDC.	2023-01-13 downloaded from the CCDC.
;
_cell_angle_alpha 92.872(6)
_cell_angle_beta 101.180(7)
_cell_angle_gamma 115.335(9)
_cell_formula_units_Z 2
_cell_length_a 9.2006(9)
_cell_length_b 9.4849(9)
_cell_length_c 10.6212(7)
_cell_measurement_reflns_used 2275
_cell_measurement_temperature 200(2)
_cell_measurement_theta_max 72.8370
_cell_measurement_theta_min 4.2640
_cell_volume 812.53(14)
_computing_cell_refinement 'CrysAlisPro 1.171.42.54a (Rigaku OD, 2022)'
_computing_data_collection 'CrysAlisPro 1.171.42.54a (Rigaku OD, 2022)'
_computing_data_reduction 'CrysAlisPro 1.171.42.54a (Rigaku OD, 2022)'
_computing_molecular_graphics 'Shelxl, ORTEP, Mercury, CorelDraw'
_computing_publication_material publCIF
_computing_structure_refinement 'SHELXL-2019/2 (Sheldrick, 2019)'
_computing_structure_solution 'SHELXT 2018/2 (Sheldrick, 2018)'
_diffrn_ambient_temperature 200(2)
_diffrn_measured_fraction_theta_full 0.999
_diffrn_measured_fraction_theta_max 0.963
_diffrn_measurement_device_type 'SuperNova, Dual, Cu at home/near, Atlas'
_diffrn_measurement_method 'w/ scans'
_diffrn_radiation_type CuK\a
_diffrn_radiation_wavelength 1.54178
_diffrn_reflns_av_R_equivalents 0.0421
_diffrn_reflns_av_unetI/netI 0.0450
_diffrn_reflns_Laue_measured_fraction_full 0.999
_diffrn_reflns_Laue_measured_fraction_max 0.963
_diffrn_reflns_limit_h_max 11
_diffrn_reflns_limit_h_min -11
_diffrn_reflns_limit_k_max 11
_diffrn_reflns_limit_k_min -10
_diffrn_reflns_limit_l_max 6
_diffrn_reflns_limit_l_min -13
_diffrn_reflns_number 5325
_diffrn_reflns_point_group_measured_fraction_full 0.999
_diffrn_reflns_point_group_measured_fraction_max 0.963
_diffrn_reflns_theta_full 67.679
_diffrn_reflns_theta_max 72.941
_diffrn_reflns_theta_min 4.292
_diffrn_source 'micro-focus sealed X-ray tube'
_exptl_absorpt_coefficient_mu 1.003
_exptl_absorpt_correction_T_max 1.000
_exptl_absorpt_correction_T_min 0.391
_exptl_absorpt_correction_type gaussian
_exptl_absorpt_process_details
;
CrysAlisPro 1.171.42.54a (Rigaku Oxford Diffraction, 2022)
Numerical absorption correction based on gaussian integration over
a multifaceted crystal model
Empirical absorption correction using spherical harmonics,
implemented in SCALE3 ABSPACK scaling algorithm.
;
_exptl_crystal_colour pink
_exptl_crystal_density_diffrn 1.406
_exptl_crystal_description needle
_exptl_crystal_F_000 352
_exptl_crystal_size_max 0.437
_exptl_crystal_size_mid 0.337
_exptl_crystal_size_min 0.272
_refine_diff_density_max 0.281
_refine_diff_density_min -0.282
_refine_diff_density_rms 0.056
_refine_ls_extinction_coef 0.0078(18)
_refine_ls_extinction_expression Fc^*^=kFc[1+0.001xFc^2^\l^3^/sin(2\q)]^-1/4^
_refine_ls_extinction_method 'SHELXL-2019/2 (Sheldrick 2019)'
_refine_ls_goodness_of_fit_ref 1.041
_refine_ls_hydrogen_treatment constr
_refine_ls_matrix_type full
_refine_ls_number_parameters 247
_refine_ls_number_reflns 3126
_refine_ls_number_restraints 0
_refine_ls_restrained_S_all 1.041
_refine_ls_R_factor_all 0.0742
_refine_ls_R_factor_gt 0.0591
_refine_ls_shift/su_max 0.000
_refine_ls_shift/su_mean 0.000
_refine_ls_structure_factor_coef Fsqd
_refine_ls_weighting_details 'w=1/[\s^2^(Fo^2^)+(0.1073P)^2^+0.0584P] where P=(Fo^2^+2Fc^2^)/3'
_refine_ls_weighting_scheme calc
_refine_ls_wR_factor_gt 0.1611
_refine_ls_wR_factor_ref 0.1845
_reflns_Friedel_coverage 0.000
_reflns_number_gt 2401
_reflns_number_total 3126
_reflns_threshold_expression 'I > 2\s(I)'
_cod_data_source_file d2dt04095f2.cif
_cod_data_source_block RM2241_a
_cod_depositor_comments 'Adding full bibliography for 7712118--7712120.cif.'
_cod_database_code 7712119
_shelx_shelxl_version_number 2019/2
_shelx_space_group_comment
;
The symmetry employed for this shelxl refinement is uniquely defined
by the following loop, which should always be used as a source of
symmetry information in preference to the above space-group names.
They are only intended as comments.
;
_shelx_estimated_absorpt_t_min 0.668
_shelx_estimated_absorpt_t_max 0.772

loop_
_space_group_symop_operation_xyz
'x, y, z'
'-x, -y, -z'

loop_
_atom_site_label
_atom_site_type_symbol
_atom_site_fract_x
_atom_site_fract_y
_atom_site_fract_z
_atom_site_U_iso_or_equiv
_atom_site_adp_type
_atom_site_occupancy
_atom_site_site_symmetry_order
_atom_site_calc_flag
_atom_site_refinement_flags_posn
_atom_site_refinement_flags_adp
_atom_site_refinement_flags_occupancy
_atom_site_disorder_assembly
_atom_site_disorder_group
F21 F 0.3728(9) -0.0060(8) 0.6418(5) 0.0707(17) Uani 0.2584 1 d . . P A 1
C21A C 0.3851(3) 0.0259(3) 0.7581(2) 0.0458(5) Uani 0.2584 1 d . . P A 1
C25A C 0.5359(3) 0.2262(3) 0.9401(2) 0.0480(6) Uani 0.2584 1 d . . P A 1
H25A H 0.629322 0.322792 0.979838 0.058 Uiso 0.2584 1 calc R U P A 1
F15 F 0.8213(3) 0.3131(3) 0.4408(2) 0.0571(6) Uani 0.6327 1 d . . P B 1
C15B C 0.9315(3) 0.3196(2) 0.5449(2) 0.0450(5) Uani 0.6327 1 d . . P B 1
C11B C 1.0367(4) 0.3887(3) 0.7730(2) 0.0580(6) Uani 0.6327 1 d . . P B 1
H11B H 1.035031 0.432998 0.854625 0.070 Uiso 0.6327 1 calc R U P B 1
C21B C 0.3851(3) 0.0259(3) 0.7581(2) 0.0458(5) Uani 0.7416 1 d . . P A 2
H21B H 0.372712 -0.017092 0.671715 0.055 Uiso 0.7416 1 calc R U P A 2
F25 F 0.6672(3) 0.3597(2) 0.99104(19) 0.0623(6) Uani 0.7416 1 d . . P A 2
C25B C 0.5359(3) 0.2262(3) 0.9401(2) 0.0480(6) Uani 0.7416 1 d . . P A 2
F11 F 1.0073(8) 0.4382(7) 0.8818(4) 0.0867(15) Uani 0.3673 1 d . . P B 2
C11A C 1.0367(4) 0.3887(3) 0.7730(2) 0.0580(6) Uani 0.3673 1 d . . P B 2
C15A C 0.9315(3) 0.3196(2) 0.5449(2) 0.0450(5) Uani 0.3673 1 d . . P B 2
H15A H 0.856453 0.316299 0.468137 0.054 Uiso 0.3673 1 calc R U P B 2
C31 C 0.7906(3) 0.7366(3) 0.7835(2) 0.0428(5) Uani 1 1 d . . . . .
C35 C 0.5372(3) 0.6505(3) 0.6260(2) 0.0455(5) Uani 1 1 d . . . . .
H35 H 0.433482 0.568623 0.579408 0.055 Uiso 1 1 calc R U . . .
O1 O 0.8207(2) 0.45148(17) 0.66575(15) 0.0457(4) Uani 1 1 d . . . . .
B1 B 0.6896(3) 0.3858(3) 0.7201(2) 0.0391(5) Uani 1 1 d . . . . .
O2 O 0.6425(2) 0.23618(17) 0.74909(15) 0.0454(4) Uani 1 1 d . . . . .
O3 O 0.59676(19) 0.46210(16) 0.73612(15) 0.0445(4) Uani 1 1 d . . . . .
C10 C 0.9282(3) 0.3845(2) 0.6626(2) 0.0402(5) Uani 1 1 d . . . . .
C12 C 1.1489(4) 0.3287(4) 0.7663(3) 0.0744(8) Uani 1 1 d . . . . .
H12 H 1.223928 0.331740 0.842979 0.089 Uiso 1 1 calc R U . B 1
C13 C 1.1508(4) 0.2644(3) 0.6473(3) 0.0677(8) Uani 1 1 d . . . . .
H13 H 1.227623 0.223448 0.642058 0.081 Uiso 1 1 calc R U . . .
C14 C 1.0423(4) 0.2596(3) 0.5370(3) 0.0577(7) Uani 1 1 d . . . . .
H14 H 1.043394 0.214914 0.455330 0.069 Uiso 1 1 calc R U . B 1
C20 C 0.5195(3) 0.1654(3) 0.8145(2) 0.0415(5) Uani 1 1 d . . . . .
C22 C 0.2674(3) -0.0530(3) 0.8254(2) 0.0507(6) Uani 1 1 d . . . . .
H22 H 0.174366 -0.149785 0.785513 0.061 Uiso 1 1 calc R U . A 1
C23 C 0.2856(3) 0.0098(3) 0.9518(2) 0.0519(6) Uani 1 1 d . . . . .
H23 H 0.205028 -0.044369 0.998606 0.062 Uiso 1 1 calc R U . . .
C24 C 0.4197(3) 0.1497(3) 1.0091(2) 0.0521(6) Uani 1 1 d . . . . .
H24 H 0.432284 0.193418 1.095244 0.062 Uiso 1 1 calc R U . A 1
C30 C 0.6439(3) 0.6164(2) 0.7144(2) 0.0386(5) Uani 1 1 d . . . . .
F31 F 0.89089(18) 0.70216(18) 0.87472(14) 0.0591(4) Uani 1 1 d . . . . .
C32 C 0.8388(3) 0.8919(2) 0.7642(2) 0.0494(6) Uani 1 1 d . . . . .
H32 H 0.942127 0.973264 0.811983 0.059 Uiso 1 1 calc R U . . .
C33 C 0.7331(3) 0.9255(3) 0.6740(3) 0.0540(7) Uani 1 1 d . . . . .
H33 H 0.764120 1.031195 0.658755 0.065 Uiso 1 1 calc R U . . .
C34 C 0.5829(4) 0.8070(3) 0.6055(2) 0.0535(6) Uani 1 1 d . . . . .
H34 H 0.510290 0.831581 0.544388 0.064 Uiso 1 1 calc R U . . .

loop_
_atom_site_aniso_label
_atom_site_aniso_U_11
_atom_site_aniso_U_22
_atom_site_aniso_U_33
_atom_site_aniso_U_23
_atom_site_aniso_U_13
_atom_site_aniso_U_12
F21 0.080(4) 0.071(4) 0.053(3) -0.007(3) 0.021(3) 0.026(3)
C21A 0.0478(13) 0.0485(12) 0.0457(11) 0.0058(9) 0.0140(10) 0.0247(11)
C25A 0.0455(13) 0.0443(12) 0.0551(12) 0.0008(10) 0.0124(10) 0.0215(11)
F15 0.0651(15) 0.0535(12) 0.0481(11) -0.0015(9) 0.0049(10) 0.0269(11)
C15B 0.0465(12) 0.0331(10) 0.0556(13) 0.0046(9) 0.0200(10) 0.0150(9)
C11B 0.0638(16) 0.0557(14) 0.0540(13) -0.0007(11) 0.0088(12) 0.0294(13)
C21B 0.0478(13) 0.0485(12) 0.0457(11) 0.0058(9) 0.0140(10) 0.0247(11)
F25 0.0553(12) 0.0508(11) 0.0575(11) -0.0156(8) 0.0053(9) 0.0083(9)
C25B 0.0455(13) 0.0443(12) 0.0551(12) 0.0008(10) 0.0124(10) 0.0215(11)
F11 0.114(4) 0.099(4) 0.058(2) -0.003(2) 0.003(3) 0.066(4)
C11A 0.0638(16) 0.0557(14) 0.0540(13) -0.0007(11) 0.0088(12) 0.0294(13)
C15A 0.0465(12) 0.0331(10) 0.0556(13) 0.0046(9) 0.0200(10) 0.0150(9)
C31 0.0435(12) 0.0404(11) 0.0515(11) 0.0036(9) 0.0187(9) 0.0224(10)
C35 0.0512(13) 0.0403(11) 0.0520(12) 0.0004(9) 0.0149(10) 0.0264(10)
O1 0.0518(9) 0.0379(8) 0.0604(9) 0.0114(7) 0.0272(8) 0.0259(7)
B1 0.0418(12) 0.0324(10) 0.0444(11) 0.0007(9) 0.0123(10) 0.0175(10)
O2 0.0500(9) 0.0374(8) 0.0616(9) 0.0127(7) 0.0275(8) 0.0247(7)
O3 0.0445(9) 0.0329(7) 0.0634(9) 0.0086(7) 0.0221(7) 0.0198(7)
C10 0.0401(11) 0.0298(9) 0.0541(12) 0.0052(8) 0.0190(9) 0.0155(9)
C12 0.0584(17) 0.0719(19) 0.091(2) 0.0146(16) 0.0005(15) 0.0343(16)
C13 0.0540(16) 0.0588(15) 0.108(2) 0.0191(15) 0.0331(16) 0.0347(14)
C14 0.0634(16) 0.0487(13) 0.0754(16) 0.0093(12) 0.0371(14) 0.0297(12)
C20 0.0451(12) 0.0432(11) 0.0485(11) 0.0114(9) 0.0181(9) 0.0277(10)
C22 0.0419(13) 0.0508(13) 0.0591(13) 0.0048(11) 0.0156(11) 0.0193(11)
C23 0.0484(13) 0.0602(14) 0.0560(13) 0.0143(11) 0.0236(11) 0.0274(12)
C24 0.0594(15) 0.0618(14) 0.0445(11) 0.0033(10) 0.0179(11) 0.0339(13)
C30 0.0457(12) 0.0309(9) 0.0494(11) 0.0033(8) 0.0221(9) 0.0221(9)
F31 0.0491(9) 0.0551(8) 0.0684(9) 0.0048(7) 0.0070(7) 0.0224(7)
C32 0.0479(13) 0.0327(10) 0.0676(14) -0.0020(10) 0.0269(11) 0.0137(10)
C33 0.0688(16) 0.0367(11) 0.0724(15) 0.0139(11) 0.0378(13) 0.0288(12)
C34 0.0720(17) 0.0477(13) 0.0564(13) 0.0099(10) 0.0218(12) 0.0380(13)

loop_
_atom_type_symbol
_atom_type_description
_atom_type_scat_dispersion_real
_atom_type_scat_dispersion_imag
_atom_type_scat_source
C C 0.0181 0.0091 'International Tables Vol C Tables 4.2.6.8 and 6.1.1.4'
H H 0.0000 0.0000 'International Tables Vol C Tables 4.2.6.8 and 6.1.1.4'
B B 0.0090 0.0039 'International Tables Vol C Tables 4.2.6.8 and 6.1.1.4'
F F 0.0727 0.0534 'International Tables Vol C Tables 4.2.6.8 and 6.1.1.4'
O O 0.0492 0.0322 'International Tables Vol C Tables 4.2.6.8 and 6.1.1.4'

loop_
_geom_angle_atom_site_label_1
_geom_angle_atom_site_label_2
_geom_angle_atom_site_label_3
_geom_angle
_geom_angle_site_symmetry_1
_geom_angle_site_symmetry_3
_geom_angle_publ_flag
F21 C21A C20 113.0(4) . . ?
F21 C21A C22 125.7(4) . . ?
C20 C21A C22 120.6(2) . . ?
C24 C25A C20 121.4(2) . . ?
C24 C25A H25A 119.3 . . ?
C20 C25A H25A 119.3 . . ?
F15 C15B C14 121.6(2) . . ?
F15 C15B C10 117.6(2) . . ?
C14 C15B C10 120.8(2) . . ?
C10 C11B C12 120.5(2) . . ?
C10 C11B H11B 119.8 . . ?
C12 C11B H11B 119.8 . . ?
C20 C21B C22 120.6(2) . . ?
C20 C21B H21B 119.7 . . ?
C22 C21B H21B 119.7 . . ?
F25 C25B C24 121.5(2) . . ?
F25 C25B C20 117.1(2) . . ?
C24 C25B C20 121.4(2) . . ?
F11 C11A C10 112.8(3) . . ?
F11 C11A C12 126.3(3) . . ?
C10 C11A C12 120.5(2) . . ?
C14 C15A C10 120.8(2) . . ?
C14 C15A H15A 119.6 . . ?
C10 C15A H15A 119.6 . . ?
F31 C31 C30 118.76(19) . . ?
F31 C31 C32 119.0(2) . . ?
C30 C31 C32 122.2(2) . . ?
C30 C35 C34 119.4(2) . . ?
C30 C35 H35 120.3 . . ?
C34 C35 H35 120.3 . . ?
B1 O1 C10 121.37(17) . . ?
O1 B1 O3 120.68(19) . . ?
O1 B1 O2 119.38(19) . . ?
O3 B1 O2 119.72(19) . . ?
B1 O2 C20 123.07(16) . . ?
B1 O3 C30 121.83(16) . . ?
C11A C10 C15A 119.3(2) . . ?
C11B C10 C15B 119.3(2) . . ?
C11A C10 O1 121.6(2) . . ?
C11B C10 O1 121.6(2) . . ?
C15A C10 O1 119.1(2) . . ?
C15B C10 O1 119.1(2) . . ?
C13 C12 C11B 119.5(3) . . ?
C13 C12 C11A 119.5(3) . . ?
C13 C12 H12 120.3 . . ?
C11B C12 H12 120.3 . . ?
C14 C13 C12 120.2(3) . . ?
C14 C13 H13 119.9 . . ?
C12 C13 H13 119.9 . . ?
C13 C14 C15B 119.8(2) . . ?
C13 C14 C15A 119.8(2) . . ?
C13 C14 H14 120.1 . . ?
C15B C14 H14 120.1 . . ?
C21B C20 C25B 119.0(2) . . ?
C21A C20 C25A 119.0(2) . . ?
C21B C20 O2 119.62(18) . . ?
C21A C20 O2 119.62(18) . . ?
C25B C20 O2 121.2(2) . . ?
C25A C20 O2 121.2(2) . . ?
C21B C22 C23 119.7(2) . . ?
C21A C22 C23 119.7(2) . . ?
C21A C22 H22 120.2 . . ?
C23 C22 H22 120.2 . . ?
C24 C23 C22 120.1(2) . . ?
C24 C23 H23 120.0 . . ?
C22 C23 H23 120.0 . . ?
C23 C24 C25A 119.2(2) . . ?
C23 C24 C25B 119.2(2) . . ?
C23 C24 H24 120.4 . . ?
C25A C24 H24 120.4 . . ?
C31 C30 C35 119.4(2) . . ?
C31 C30 O3 121.4(2) . . ?
C35 C30 O3 119.1(2) . . ?
C33 C32 C31 118.3(2) . . ?
C33 C32 H32 120.9 . . ?
C31 C32 H32 120.9 . . ?
C32 C33 C34 120.6(2) . . ?
C32 C33 H33 119.7 . . ?
C34 C33 H33 119.7 . . ?
C33 C34 C35 120.1(2) . . ?
C33 C34 H34 120.0 . . ?
C35 C34 H34 120.0 . . ?

loop_
_geom_bond_atom_site_label_1
_geom_bond_atom_site_label_2
_geom_bond_distance
_geom_bond_site_symmetry_2
_geom_bond_publ_flag
F21 C21A 1.228(6) . ?
C21A C20 1.368(3) . ?
C21A C22 1.380(3) . ?
C25A C24 1.379(3) . ?
C25A C20 1.380(3) . ?
C25A H25A 0.9500 . ?
F15 C15B 1.326(3) . ?
C15B C14 1.377(3) . ?
C15B C10 1.378(3) . ?
C11B C10 1.371(4) . ?
C11B C12 1.386(4) . ?
C11B H11B 0.9500 . ?
C21B C20 1.368(3) . ?
C21B C22 1.380(3) . ?
C21B H21B 0.9500 . ?
F25 C25B 1.313(3) . ?
C25B C24 1.379(3) . ?
C25B C20 1.380(3) . ?
F11 C11A 1.343(5) . ?
C11A C10 1.371(4) . ?
C11A C12 1.386(4) . ?
C15A C14 1.377(3) . ?
C15A C10 1.378(3) . ?
C15A H15A 0.9500 . ?
C31 F31 1.357(3) . ?
C31 C30 1.369(3) . ?
C31 C32 1.383(3) . ?
C35 C30 1.376(3) . ?
C35 C34 1.401(3) . ?
C35 H35 0.9500 . ?
O1 B1 1.356(3) . ?
O1 C10 1.390(3) . ?
B1 O3 1.363(3) . ?
B1 O2 1.365(3) . ?
O2 C20 1.384(2) . ?
O3 C30 1.383(2) . ?
C12 C13 1.382(5) . ?
C12 H12 0.9500 . ?
C13 C14 1.369(4) . ?
C13 H13 0.9500 . ?
C14 H14 0.9500 . ?
C22 C23 1.391(3) . ?
C22 H22 0.9500 . ?
C23 C24 1.371(4) . ?
C23 H23 0.9500 . ?
C24 H24 0.9500 . ?
C32 C33 1.379(4) . ?
C32 H32 0.9500 . ?
C33 C34 1.379(4) . ?
C33 H33 0.9500 . ?
C34 H34 0.9500 . ?
